data_7159582
loop_
_publ_author_name
'Zhang, Yi-Fan'
'Chen, Han-Nan'
'Xiao, Yi'
'Cui, Zhencun'
'Wang, Wei David'
'Xu, Guo-Qiang'

_publ_section_title
;
 Organic photoredox catalyzed C(sp<sup>3</sup>)-H functionalization of
 saturated aza-heterocycles <i>via</i> a cross-dehydrogenative coupling
 reaction.
;
_journal_issue 41
_journal_name_full 'Organic &amp; biomolecular chemistry'
_journal_page_first 8284
_journal_page_last 8288
_journal_paper_doi 10.1039/d3ob01438j
_journal_volume 21
_journal_year 2023
_chemical_formula_moiety 'C18 H18 N2'
_chemical_formula_sum 'C18 H18 N2'
_chemical_formula_weight 262.34
_space_group_crystal_system monoclinic
_space_group_IT_number 14
_space_group_name_Hall '-P 2yn'
_space_group_name_H-M_alt 'P 1 21/n 1'
_atom_sites_solution_hydrogens mixed
_atom_sites_solution_primary dual
_audit_creation_date 2023-03-06
_audit_creation_method
;
Olex2 1.5
(compiled 2023.02.24 svn.rf166f9f3 for OlexSys, GUI svn.r6725)
;
_audit_update_record
;
2023-06-15 deposited with the CCDC.	2023-09-29 downloaded from the CCDC.
;
_cell_angle_alpha 90
_cell_angle_beta 103.663(2)
_cell_angle_gamma 90
_cell_formula_units_Z 8
_cell_length_a 13.9327(3)
_cell_length_b 11.0108(3)
_cell_length_c 19.2787(4)
_cell_measurement_reflns_used 8888
_cell_measurement_temperature 300.89(10)
_cell_measurement_theta_max 75.7050
_cell_measurement_theta_min 2.3480
_cell_volume 2873.86(12)
_computing_cell_refinement 'CrysAlisPro 1.171.40.84a (Rigaku OD, 2020)'
_computing_data_collection 'CrysAlisPro 1.171.40.84a (Rigaku OD, 2020)'
_computing_data_reduction 'CrysAlisPro 1.171.40.84a (Rigaku OD, 2020)'
_computing_molecular_graphics 'Olex2 1.5 (Dolomanov et al., 2009)'
_computing_publication_material 'Olex2 1.5 (Dolomanov et al., 2009)'
_computing_structure_refinement 'SHELXL 2018/3 (Sheldrick, 2015)'
_computing_structure_solution 'SHELXT  (Sheldrick, 2015)'
_diffrn_ambient_environment air
_diffrn_ambient_temperature 300.89(10)
_diffrn_detector 'Hybrid Pixel Array Detector'
_diffrn_detector_area_resol_mean 10.0000
_diffrn_detector_type HyPix
_diffrn_measured_fraction_theta_full 0.998
_diffrn_measured_fraction_theta_max 0.948
_diffrn_measurement_details
;
List of Runs (angles in degrees, time in seconds):

  # Type    Start    End  Width  t~exp~   \w     \q     \k     \f   Frames
#--------------------------------------------------------------------------
  1  \w    -73.00 -16.00   1.00    0.20    --  -45.40 114.00  11.00   57
  2  \w    -72.00 -42.00   1.00    0.80    -- -100.00  61.00   0.00   30
  3  \w    -51.00 -26.00   1.00    0.80    -- -100.00  61.00  30.00   25
  4  \w    -66.00 -28.00   1.00    0.80    -- -100.00  61.00 -30.00   38
  5  \w    -53.00 -25.00   1.00    0.80    -- -100.00  45.00-120.00   28
  6  \w    -54.00 -27.00   1.00    0.80    -- -100.00  45.00-180.00   27
  7  \w    -92.00 -67.00   1.00    0.80    -- -100.00 114.00  11.00   25
  8  \w   -109.00 -26.00   1.00    0.80    -- -100.00  77.00   0.00   83
  9  \w    -54.00 -25.00   1.00    0.80    -- -100.00  45.00 120.00   29
 10  \w   -117.00 -92.00   1.00    0.80    -- -100.00 170.00 154.00   25
 11  \w   -111.00 -77.00   1.00    0.80    -- -100.00 125.00 -90.00   34
 12  \w   -177.00-140.00   1.00    0.80    -- -100.00 -30.00 120.00   37
 13  \w   -135.00 -88.00   1.00    0.80    -- -100.00 -30.00 120.00   47
 14  \w   -118.00 -53.00   1.00    0.20    --  -45.40-170.00 138.00   65
 15  \w     58.00  83.00   1.00    0.20    --   45.40 170.00 154.00   25
 16  \w     83.00 169.00   1.00    0.80    --  109.66 114.00  11.00   86
 17  \w    137.00 163.00   1.00    0.80    --  109.66  45.00  90.00   26
 18  \w     89.00 122.00   1.00    0.80    --  109.66  45.00  90.00   33
 19  \w     93.00 175.00   1.00    0.80    --  109.66  61.00 -90.00   82
 20  \w     63.00  88.00   1.00    0.80    --  109.66-114.00 -78.00   25
 21  \w     36.00 109.00   1.00    0.80    --  109.66-125.00  30.00   73
 22  \w     90.00 115.00   1.00    0.80    --  109.66-170.00 138.00   25
 23  \w     56.00  81.00   1.00    0.20    --   45.40-170.00 138.00   25
 24  \w     43.00  68.00   1.00    0.80    --  109.66 -61.00  60.00   25
 25  \w     27.00  52.00   1.00    0.20    --   45.40-114.00 -78.00   25
 26  \w    -28.00  39.00   1.00    0.20    --   45.40 -37.00 150.00   67
 27  \w   -118.00 -18.00   1.00    0.20    --  -45.40 -77.00-150.00  100
 28  \w   -143.00-106.00   1.00    0.80    -- -100.00-114.00 -78.00   37
;
_diffrn_measurement_device 'four-circle diffractometer'
_diffrn_measurement_device_type 'ROD, Synergy Custom system, HyPix'
_diffrn_measurement_method '\w scans'
_diffrn_orient_matrix_type 'CrysAlisPro convention (1999,Acta A55,543-557)'
_diffrn_orient_matrix_UB_11 -0.0336255000
_diffrn_orient_matrix_UB_12 0.1145873000
_diffrn_orient_matrix_UB_13 0.0335684000
_diffrn_orient_matrix_UB_21 -0.0744727000
_diffrn_orient_matrix_UB_22 -0.0767006000
_diffrn_orient_matrix_UB_23 0.0288890000
_diffrn_orient_matrix_UB_31 0.0792283000
_diffrn_orient_matrix_UB_32 -0.0235758000
_diffrn_orient_matrix_UB_33 0.0692864000
_diffrn_radiation_monochromator mirror
_diffrn_radiation_probe x-ray
_diffrn_radiation_type 'Cu K\a'
_diffrn_radiation_wavelength 1.54184
_diffrn_reflns_av_R_equivalents 0.0317
_diffrn_reflns_av_unetI/netI 0.0312
_diffrn_reflns_Laue_measured_fraction_full 0.998
_diffrn_reflns_Laue_measured_fraction_max 0.948
_diffrn_reflns_limit_h_max 17
_diffrn_reflns_limit_h_min -17
_diffrn_reflns_limit_k_max 13
_diffrn_reflns_limit_k_min -13
_diffrn_reflns_limit_l_max 24
_diffrn_reflns_limit_l_min -24
_diffrn_reflns_number 20922
_diffrn_reflns_point_group_measured_fraction_full 0.998
_diffrn_reflns_point_group_measured_fraction_max 0.948
_diffrn_reflns_theta_full 67.684
_diffrn_reflns_theta_max 76.374
_diffrn_reflns_theta_min 3.548
_diffrn_source 'Rotating-anode X-ray tube'
_diffrn_source_type 'Rigaku (Cu) X-ray Source'
_exptl_absorpt_coefficient_mu 0.550
_exptl_absorpt_correction_T_max 1.00000
_exptl_absorpt_correction_T_min 0.60942
_exptl_absorpt_correction_type multi-scan
_exptl_absorpt_process_details
;
CrysAlisPro 1.171.40.84a (Rigaku Oxford Diffraction, 2020)
Empirical absorption correction using spherical harmonics,
implemented in SCALE3 ABSPACK scaling algorithm.
;
_exptl_crystal_colour 'clear light colourless'
_exptl_crystal_colour_lustre clear
_exptl_crystal_colour_modifier light
_exptl_crystal_colour_primary colourless
_exptl_crystal_density_diffrn 1.213
_exptl_crystal_description block
_exptl_crystal_F_000 1120
_exptl_crystal_size_max 0.18
_exptl_crystal_size_mid 0.15
_exptl_crystal_size_min 0.12
_refine_diff_density_max 0.320
_refine_diff_density_min -0.132
_refine_diff_density_rms 0.026
_refine_ls_extinction_coef 0.0021(2)
_refine_ls_extinction_expression Fc^*^=kFc[1+0.001xFc^2^\l^3^/sin(2\q)]^-1/4^
_refine_ls_extinction_method 'SHELXL-2018/3 (Sheldrick 2018)'
_refine_ls_goodness_of_fit_ref 1.055
_refine_ls_hydrogen_treatment mixed
_refine_ls_matrix_type full
_refine_ls_number_parameters 370
_refine_ls_number_reflns 5716
_refine_ls_number_restraints 0
_refine_ls_restrained_S_all 1.055
_refine_ls_R_factor_all 0.0566
_refine_ls_R_factor_gt 0.0406
_refine_ls_shift/su_max 0.001
_refine_ls_shift/su_mean 0.000
_refine_ls_structure_factor_coef Fsqd
_refine_ls_weighting_details 'w=1/[\s^2^(Fo^2^)+(0.0640P)^2^+0.1276P] where P=(Fo^2^+2Fc^2^)/3'
_refine_ls_weighting_scheme calc
_refine_ls_wR_factor_gt 0.1128
_refine_ls_wR_factor_ref 0.1229
_reflns_Friedel_coverage 0.000
_reflns_number_gt 4190
_reflns_number_total 5716
_reflns_threshold_expression 'I > 2\s(I)'
_cod_data_source_file d3ob01438j2.cif
_cod_data_source_block zhangyif_0224_2
_cod_depositor_comments
;
          Adding full bibliography for 7159582.cif.

2024-11-08
Z value and formula fixed to values more according to usual
chemical conventions.                 miguel
;
_cod_original_formula_sum 'C36 H36 N4'
_cod_original_formula_weight 524.69
_cod_original_formula_moiety '2(C18 H18 N2)'
_cod_original_formula_units_Z 4
_cod_original_cell_volume 2873.84(11)
_cod_database_code 7159582
_shelx_shelxl_version_number 2018/3
_shelx_space_group_comment
;
The symmetry employed for this shelxl refinement is uniquely defined
by the following loop, which should always be used as a source of
symmetry information in preference to the above space-group names.
They are only intended as comments.
;
_olex2_refinement_description
;
1. Fixed Uiso
 At 1.2 times of:
  All C(H) groups, All C(H,H) groups
2.a Ternary CH refined with riding coordinates:
 C1(H1), C12(H12)
2.b Secondary CH2 refined with riding coordinates:
 C4(H4A,H4B), C27(H27A,H27B), C36(H36A,H36B), C7(H7B,H7A), C23(H23A,H23B),
 C25(H25A,H25B)
2.c Aromatic/amide H refined with riding coordinates:
 C3(H3), C5(H5), C13(H13), C15(H15), C19(H19), C26(H26), C30(H30), C32(H32),
 C34(H34), C35(H35), C2(H2A), C11(H11), C17(H17), C20(H20), C21(H21), C24(H24),
 C28(H28), C29(H29), C31(H31), C33(H33)
;
_olex2_submission_special_instructions 'No special instructions were received'
_oxdiff_exptl_absorpt_empirical_details
;
Empirical correction (ABSPACK) includes:
- Absorption correction using spherical harmonics
- Frame scaling
;
_oxdiff_exptl_absorpt_empirical_full_max 2.051
_oxdiff_exptl_absorpt_empirical_full_min 0.505

loop_
_space_group_symop_operation_xyz
'x, y, z'
'-x+1/2, y+1/2, -z+1/2'
'-x, -y, -z'
'x-1/2, -y-1/2, z-1/2'

loop_
_atom_site_label
_atom_site_type_symbol
_atom_site_fract_x
_atom_site_fract_y
_atom_site_fract_z
_atom_site_U_iso_or_equiv
_atom_site_adp_type
_atom_site_occupancy
_atom_site_site_symmetry_order
_atom_site_calc_flag
_atom_site_refinement_flags_posn
_atom_site_refinement_flags_adp
_atom_site_refinement_flags_occupancy
_atom_site_disorder_assembly
_atom_site_disorder_group
N1 N 0.69983(9) 0.33549(11) 0.61247(6) 0.0662(3) Uani 1 1 d . . . . .
N2 N 0.59897(9) 0.50910(12) 0.41064(7) 0.0700(3) Uani 1 1 d . . . . .
H2 H 0.5428(14) 0.5119(15) 0.3793(9) 0.081(5) Uiso 1 1 d . . . . .
C1 C 0.76770(9) 0.39449(15) 0.57533(7) 0.0635(3) Uani 1 1 d . . . . .
H1 H 0.806520 0.456010 0.606572 0.076 Uiso 1 1 calc R U . . .
C3 C 0.56671(10) 0.39377(17) 0.75221(7) 0.0739(4) Uani 1 1 d . . . . .
H3 H 0.536238 0.349573 0.782113 0.089 Uiso 1 1 calc R U . . .
C4 C 0.83542(11) 0.28977(17) 0.56507(8) 0.0792(5) Uani 1 1 d . . . . .
H4A H 0.859694 0.301478 0.522354 0.095 Uiso 1 1 calc R U . . .
H4B H 0.891248 0.282434 0.605856 0.095 Uiso 1 1 calc R U . . .
C5 C 0.70428(13) 0.62716(15) 0.34589(8) 0.0785(4) Uani 1 1 d . . . . .
H5 H 0.654475 0.646196 0.305994 0.094 Uiso 1 1 calc R U . . .
C6 C 0.75980(9) 0.52608(13) 0.46185(7) 0.0583(3) Uani 1 1 d . . . . .
C8 C 0.68498(10) 0.55885(13) 0.40163(7) 0.0620(3) Uani 1 1 d . . . . .
C13 C 0.85576(10) 0.56836(16) 0.46659(8) 0.0730(4) Uani 1 1 d . . . . .
H13 H 0.906527 0.549663 0.505946 0.088 Uiso 1 1 calc R U . . .
C15 C 0.79928(16) 0.66536(18) 0.35191(10) 0.0931(5) Uani 1 1 d . . . . .
H15 H 0.814431 0.710429 0.315114 0.112 Uiso 1 1 calc R U . . .
C16 C 0.65604(9) 0.39672(14) 0.65891(7) 0.0592(3) Uani 1 1 d . . . . .
C19 C 0.60921(10) 0.33278(15) 0.70467(7) 0.0668(4) Uani 1 1 d . . . . .
H19 H 0.606862 0.248404 0.702876 0.080 Uiso 1 1 calc R U . . .
C22 C 0.71484(9) 0.45278(13) 0.50643(7) 0.0587(3) Uani 1 1 d . . . . .
C26 C 0.61296(10) 0.58211(16) 0.71110(8) 0.0707(4) Uani 1 1 d . . . . .
H26 H 0.614662 0.666475 0.713439 0.085 Uiso 1 1 calc R U . . .
C27 C 0.76949(13) 0.17914(18) 0.55815(9) 0.0853(5) Uani 1 1 d . . . . .
H27A H 0.808085 0.105376 0.569447 0.102 Uiso 1 1 calc R U . . .
H27B H 0.727549 0.172489 0.510376 0.102 Uiso 1 1 calc R U . . .
C30 C 0.56825(11) 0.51794(18) 0.75649(8) 0.0763(4) Uani 1 1 d . . . . .
H30 H 0.539911 0.558093 0.789132 0.092 Uiso 1 1 calc R U . . .
C32 C 0.61755(10) 0.44551(15) 0.47349(8) 0.0670(4) Uani 1 1 d . . . . .
H32 H 0.570369 0.403506 0.491007 0.080 Uiso 1 1 calc R U . . .
C34 C 0.65511(9) 0.52352(14) 0.66243(7) 0.0631(3) Uani 1 1 d . . . . .
H34 H 0.683207 0.568840 0.631618 0.076 Uiso 1 1 calc R U . . .
C35 C 0.87349(13) 0.63839(19) 0.41164(11) 0.0920(5) Uani 1 1 d . . . . .
H35 H 0.936799 0.668257 0.414733 0.110 Uiso 1 1 calc R U . . .
C36 C 0.70908(12) 0.20340(15) 0.61250(9) 0.0742(4) Uani 1 1 d . . . . .
H36A H 0.644732 0.165019 0.598473 0.089 Uiso 1 1 calc R U . . .
H36B H 0.742780 0.173811 0.659310 0.089 Uiso 1 1 calc R U . . .
N3 N 0.72566(13) 0.29860(15) 0.33761(9) 0.0863(4) Uani 1 1 d . . . . .
H3A H 0.7329(17) 0.370(2) 0.3357(12) 0.111(8) Uiso 1 1 d . . . . .
N4 N 0.47386(8) 0.07015(14) 0.32688(6) 0.0739(4) Uani 1 1 d . . . . .
C2 C 0.95879(14) 0.1359(3) 0.40905(11) 0.1126(8) Uani 1 1 d . . . . .
H2A H 1.026977 0.144705 0.423669 0.135 Uiso 1 1 calc R U . . .
C7 C 0.41829(11) 0.03072(16) 0.25725(8) 0.0723(4) Uani 1 1 d . . . . .
H7B H 0.383186 0.098260 0.230380 0.087 Uiso 1 1 calc R U . . .
H7A H 0.371066 -0.031834 0.261660 0.087 Uiso 1 1 calc R U . . .
C9 C 0.79981(12) 0.21807(16) 0.36301(8) 0.0741(4) Uani 1 1 d . . . . .
C10 C 0.42752(9) 0.11040(13) 0.37821(7) 0.0622(3) Uani 1 1 d . . . . .
C11 C 0.32481(10) 0.12283(15) 0.36263(8) 0.0698(4) Uani 1 1 d . . . . .
H11 H 0.287467 0.102135 0.317535 0.084 Uiso 1 1 calc R U . . .
C12 C 0.57567(10) 0.02348(14) 0.34323(8) 0.0682(4) Uani 1 1 d . . . . .
H12 H 0.589270 -0.018893 0.389218 0.082 Uiso 1 1 calc R U . . .
C14 C 0.65111(9) 0.12091(14) 0.34549(7) 0.0617(3) Uani 1 1 d . . . . .
C17 C 0.91757(13) 0.0233(3) 0.41244(11) 0.1069(7) Uani 1 1 d . . . . .
H17 H 0.958526 -0.042475 0.428751 0.128 Uiso 1 1 calc R U . . .
C18 C 0.75621(10) 0.10501(14) 0.36746(7) 0.0642(3) Uani 1 1 d . . . . .
C20 C 0.63667(12) 0.23992(15) 0.32871(9) 0.0758(4) Uani 1 1 d . . . . .
H20 H 0.575215 0.276687 0.313336 0.091 Uiso 1 1 calc R U . . .
C21 C 0.43211(13) 0.18642(17) 0.49591(9) 0.0822(5) Uani 1 1 d . . . . .
H21 H 0.468867 0.208522 0.540935 0.099 Uiso 1 1 calc R U . . .
C23 C 0.57327(11) -0.06847(17) 0.28361(11) 0.0859(5) Uani 1 1 d . . . . .
H23A H 0.637002 -0.073564 0.271677 0.103 Uiso 1 1 calc R U . . .
H23B H 0.554973 -0.148432 0.297235 0.103 Uiso 1 1 calc R U . . .
C24 C 0.47993(11) 0.14397(16) 0.44625(8) 0.0749(4) Uani 1 1 d . . . . .
H24 H 0.548424 0.137508 0.458211 0.090 Uiso 1 1 calc R U . . .
C25 C 0.49549(13) -0.01849(19) 0.22165(10) 0.0883(5) Uani 1 1 d . . . . .
H25A H 0.522377 0.045322 0.197135 0.106 Uiso 1 1 calc R U . . .
H25B H 0.468487 -0.081989 0.187766 0.106 Uiso 1 1 calc R U . . .
C28 C 0.81730(12) 0.00594(18) 0.39226(9) 0.0830(5) Uani 1 1 d . . . . .
H28 H 0.790420 -0.070704 0.395065 0.100 Uiso 1 1 calc R U . . .
C29 C 0.33104(14) 0.19700(16) 0.48053(10) 0.0846(5) Uani 1 1 d . . . . .
H29 H 0.299113 0.224826 0.514730 0.102 Uiso 1 1 calc R U . . .
C31 C 0.90208(15) 0.2353(2) 0.38475(10) 0.0991(7) Uani 1 1 d . . . . .
H31 H 0.930285 0.311397 0.382726 0.119 Uiso 1 1 calc R U . . .
C33 C 0.27836(12) 0.16546(17) 0.41344(10) 0.0824(5) Uani 1 1 d . . . . .
H33 H 0.209941 0.173017 0.402049 0.099 Uiso 1 1 calc R U . . .

loop_
_atom_site_aniso_label
_atom_site_aniso_U_11
_atom_site_aniso_U_22
_atom_site_aniso_U_33
_atom_site_aniso_U_23
_atom_site_aniso_U_13
_atom_site_aniso_U_12
N1 0.0673(6) 0.0709(7) 0.0643(6) 0.0058(5) 0.0235(5) -0.0016(6)
N2 0.0563(6) 0.0815(8) 0.0647(7) 0.0010(6) -0.0010(6) 0.0015(6)
C1 0.0524(6) 0.0845(10) 0.0540(7) 0.0037(6) 0.0132(5) -0.0044(6)
C3 0.0619(7) 0.1030(13) 0.0587(7) 0.0126(8) 0.0180(6) -0.0051(8)
C4 0.0615(7) 0.1116(13) 0.0647(8) 0.0099(8) 0.0153(7) 0.0160(8)
C5 0.0962(11) 0.0772(10) 0.0638(8) 0.0091(7) 0.0221(8) 0.0180(9)
C6 0.0554(6) 0.0667(8) 0.0538(6) -0.0037(6) 0.0146(5) 0.0012(6)
C8 0.0655(7) 0.0627(8) 0.0567(7) -0.0027(6) 0.0126(6) 0.0074(6)
C13 0.0568(7) 0.0915(11) 0.0744(9) 0.0025(8) 0.0231(6) -0.0023(7)
C15 0.1110(14) 0.0924(13) 0.0892(12) 0.0210(9) 0.0503(11) 0.0098(10)
C16 0.0486(6) 0.0754(9) 0.0516(6) 0.0068(6) 0.0077(5) -0.0021(6)
C19 0.0601(7) 0.0783(9) 0.0624(7) 0.0124(7) 0.0149(6) -0.0068(7)
C22 0.0502(6) 0.0713(8) 0.0539(6) -0.0004(6) 0.0108(5) -0.0016(6)
C26 0.0643(8) 0.0776(10) 0.0668(8) -0.0031(7) 0.0089(7) -0.0002(7)
C27 0.0857(10) 0.0895(12) 0.0794(10) -0.0029(8) 0.0172(8) 0.0153(9)
C30 0.0640(8) 0.1050(13) 0.0603(8) -0.0040(8) 0.0154(7) 0.0031(8)
C32 0.0533(7) 0.0778(9) 0.0686(8) 0.0011(7) 0.0121(6) -0.0062(6)
C34 0.0553(7) 0.0734(9) 0.0594(7) 0.0071(6) 0.0109(6) -0.0045(6)
C35 0.0783(10) 0.1036(14) 0.1064(13) 0.0103(10) 0.0466(10) -0.0068(9)
C36 0.0739(8) 0.0734(9) 0.0729(9) 0.0061(7) 0.0129(7) 0.0019(7)
N3 0.1042(11) 0.0681(9) 0.0975(10) -0.0120(8) 0.0456(8) -0.0121(9)
N4 0.0499(6) 0.1092(10) 0.0623(6) -0.0065(6) 0.0127(5) 0.0033(6)
C2 0.0593(9) 0.192(3) 0.0923(13) -0.0068(15) 0.0288(9) -0.0138(14)
C7 0.0653(8) 0.0815(10) 0.0676(8) -0.0059(7) 0.0104(7) 0.0009(7)
C9 0.0756(9) 0.0893(11) 0.0663(8) -0.0147(8) 0.0345(7) -0.0145(9)
C10 0.0563(7) 0.0692(8) 0.0623(7) 0.0036(6) 0.0165(6) -0.0039(6)
C11 0.0556(7) 0.0775(9) 0.0764(9) -0.0043(7) 0.0156(6) -0.0016(7)
C12 0.0528(7) 0.0790(9) 0.0730(8) 0.0061(7) 0.0153(6) 0.0006(6)
C14 0.0567(7) 0.0704(9) 0.0606(7) -0.0028(6) 0.0190(6) 0.0019(6)
C17 0.0625(9) 0.163(2) 0.0973(13) 0.0126(13) 0.0229(9) 0.0149(12)
C18 0.0575(7) 0.0817(10) 0.0577(7) -0.0037(6) 0.0226(6) -0.0028(7)
C20 0.0757(9) 0.0764(10) 0.0801(9) -0.0052(8) 0.0281(7) 0.0090(8)
C21 0.0922(11) 0.0926(12) 0.0647(8) -0.0042(8) 0.0245(8) -0.0123(9)
C23 0.0640(8) 0.0760(10) 0.1196(14) -0.0146(9) 0.0254(9) -0.0016(8)
C24 0.0633(8) 0.0968(12) 0.0643(8) 0.0011(8) 0.0146(7) -0.0072(8)
C25 0.0779(10) 0.1038(13) 0.0841(10) -0.0237(9) 0.0212(8) 0.0008(9)
C28 0.0632(8) 0.1064(13) 0.0808(10) 0.0095(9) 0.0196(7) 0.0074(9)
C29 0.0948(11) 0.0803(11) 0.0899(11) -0.0073(9) 0.0441(9) -0.0017(9)
C31 0.0866(12) 0.1397(18) 0.0827(11) -0.0259(11) 0.0436(10) -0.0441(13)
C33 0.0658(8) 0.0854(11) 0.1020(12) -0.0081(9) 0.0318(8) 0.0015(8)

loop_
_atom_type_symbol
_atom_type_description
_atom_type_scat_dispersion_real
_atom_type_scat_dispersion_imag
_atom_type_scat_source
C C 0.0181 0.0091 'International Tables Vol C Tables 4.2.6.8 and 6.1.1.4'
H H 0.0000 0.0000 'International Tables Vol C Tables 4.2.6.8 and 6.1.1.4'
N N 0.0311 0.0180 'International Tables Vol C Tables 4.2.6.8 and 6.1.1.4'

loop_
_geom_angle_atom_site_label_1
_geom_angle_atom_site_label_2
_geom_angle_atom_site_label_3
_geom_angle
_geom_angle_site_symmetry_1
_geom_angle_site_symmetry_3
_geom_angle_publ_flag
C16 N1 C1 122.55(12) . . ?
C16 N1 C36 122.78(12) . . ?
C36 N1 C1 112.01(12) . . ?
C8 N2 H2 124.8(11) . . ?
C8 N2 C32 109.23(11) . . ?
C32 N2 H2 125.7(11) . . ?
N1 C1 H1 109.4 . . ?
N1 C1 C4 102.56(13) . . ?
N1 C1 C22 112.53(10) . . ?
C4 C1 H1 109.4 . . ?
C22 C1 H1 109.4 . . ?
C22 C1 C4 113.31(12) . . ?
C19 C3 H3 119.2 . . ?
C30 C3 H3 119.2 . . ?
C30 C3 C19 121.57(14) . . ?
C1 C4 H4A 111.0 . . ?
C1 C4 H4B 111.0 . . ?
H4A C4 H4B 109.0 . . ?
C27 C4 C1 103.76(12) . . ?
C27 C4 H4A 111.0 . . ?
C27 C4 H4B 111.0 . . ?
C8 C5 H5 121.3 . . ?
C15 C5 H5 121.3 . . ?
C15 C5 C8 117.47(15) . . ?
C8 C6 C22 107.22(11) . . ?
C13 C6 C8 118.52(13) . . ?
C13 C6 C22 134.26(12) . . ?
N2 C8 C5 130.67(14) . . ?
N2 C8 C6 107.01(12) . . ?
C5 C8 C6 122.31(14) . . ?
C6 C13 H13 120.7 . . ?
C35 C13 C6 118.56(15) . . ?
C35 C13 H13 120.7 . . ?
C5 C15 H15 119.3 . . ?
C5 C15 C35 121.46(16) . . ?
C35 C15 H15 119.3 . . ?
N1 C16 C19 120.49(14) . . ?
N1 C16 C34 122.17(12) . . ?
C34 C16 C19 117.33(13) . . ?
C3 C19 C16 120.67(15) . . ?
C3 C19 H19 119.7 . . ?
C16 C19 H19 119.7 . . ?
C6 C22 C1 125.51(11) . . ?
C32 C22 C1 128.00(13) . . ?
C32 C22 C6 106.47(12) . . ?
C30 C26 H26 119.3 . . ?
C34 C26 H26 119.3 . . ?
C34 C26 C30 121.30(16) . . ?
C4 C27 H27A 111.2 . . ?
C4 C27 H27B 111.2 . . ?
C4 C27 C36 102.83(14) . . ?
H27A C27 H27B 109.1 . . ?
C36 C27 H27A 111.2 . . ?
C36 C27 H27B 111.2 . . ?
C3 C30 C26 118.38(15) . . ?
C3 C30 H30 120.8 . . ?
C26 C30 H30 120.8 . . ?
N2 C32 H32 125.0 . . ?
C22 C32 N2 110.06(13) . . ?
C22 C32 H32 125.0 . . ?
C16 C34 H34 119.7 . . ?
C26 C34 C16 120.70(14) . . ?
C26 C34 H34 119.7 . . ?
C13 C35 C15 121.62(16) . . ?
C13 C35 H35 119.2 . . ?
C15 C35 H35 119.2 . . ?
N1 C36 C27 103.81(13) . . ?
N1 C36 H36A 111.0 . . ?
N1 C36 H36B 111.0 . . ?
C27 C36 H36A 111.0 . . ?
C27 C36 H36B 111.0 . . ?
H36A C36 H36B 109.0 . . ?
C9 N3 H3A 124.6(17) . . ?
C9 N3 C20 108.95(15) . . ?
C20 N3 H3A 125.5(17) . . ?
C7 N4 C12 111.78(12) . . ?
C10 N4 C7 121.60(11) . . ?
C10 N4 C12 123.42(11) . . ?
C17 C2 H2A 119.2 . . ?
C31 C2 H2A 119.2 . . ?
C31 C2 C17 121.64(17) . . ?
N4 C7 H7B 110.9 . . ?
N4 C7 H7A 110.9 . . ?
N4 C7 C25 104.30(12) . . ?
H7B C7 H7A 108.9 . . ?
C25 C7 H7B 110.9 . . ?
C25 C7 H7A 110.9 . . ?
N3 C9 C18 107.36(14) . . ?
N3 C9 C31 130.65(19) . . ?
C18 C9 C31 121.95(19) . . ?
N4 C10 C11 120.49(12) . . ?
N4 C10 C24 122.16(12) . . ?
C24 C10 C11 117.32(13) . . ?
C10 C11 H11 119.7 . . ?
C33 C11 C10 120.64(14) . . ?
C33 C11 H11 119.7 . . ?
N4 C12 H12 109.3 . . ?
N4 C12 C14 113.03(13) . . ?
N4 C12 C23 102.82(12) . . ?
C14 C12 H12 109.3 . . ?
C14 C12 C23 112.84(13) . . ?
C23 C12 H12 109.3 . . ?
C18 C14 C12 125.60(13) . . ?
C20 C14 C12 128.60(13) . . ?
C20 C14 C18 105.80(13) . . ?
C2 C17 H17 119.3 . . ?
C28 C17 C2 121.4(2) . . ?
C28 C17 H17 119.3 . . ?
C9 C18 C14 107.53(14) . . ?
C9 C18 C28 118.58(14) . . ?
C28 C18 C14 133.85(15) . . ?
N3 C20 H20 124.8 . . ?
C14 C20 N3 110.30(15) . . ?
C14 C20 H20 124.8 . . ?
C24 C21 H21 119.3 . . ?
C24 C21 C29 121.37(15) . . ?
C29 C21 H21 119.3 . . ?
C12 C23 H23A 111.0 . . ?
C12 C23 H23B 111.0 . . ?
H23A C23 H23B 109.0 . . ?
C25 C23 C12 103.73(13) . . ?
C25 C23 H23A 111.0 . . ?
C25 C23 H23B 111.0 . . ?
C10 C24 H24 119.5 . . ?
C21 C24 C10 121.01(14) . . ?
C21 C24 H24 119.5 . . ?
C7 C25 C23 103.08(14) . . ?
C7 C25 H25A 111.1 . . ?
C7 C25 H25B 111.1 . . ?
C23 C25 H25A 111.1 . . ?
C23 C25 H25B 111.1 . . ?
H25A C25 H25B 109.1 . . ?
C17 C28 C18 119.03(19) . . ?
C17 C28 H28 120.5 . . ?
C18 C28 H28 120.5 . . ?
C21 C29 H29 120.8 . . ?
C33 C29 C21 118.34(16) . . ?
C33 C29 H29 120.8 . . ?
C2 C31 C9 117.3(2) . . ?
C2 C31 H31 121.3 . . ?
C9 C31 H31 121.3 . . ?
C11 C33 H33 119.3 . . ?
C29 C33 C11 121.31(15) . . ?
C29 C33 H33 119.3 . . ?

loop_
_geom_bond_atom_site_label_1
_geom_bond_atom_site_label_2
_geom_bond_distance
_geom_bond_site_symmetry_2
_geom_bond_publ_flag
N1 C1 1.4657(17) . ?
N1 C16 1.3736(18) . ?
N1 C36 1.460(2) . ?
N2 H2 0.869(18) . ?
N2 C8 1.3655(19) . ?
N2 C32 1.370(2) . ?
C1 H1 0.9800 . ?
C1 C4 1.532(2) . ?
C1 C22 1.5021(19) . ?
C3 H3 0.9300 . ?
C3 C19 1.378(2) . ?
C3 C30 1.369(2) . ?
C4 H4A 0.9700 . ?
C4 H4B 0.9700 . ?
C4 C27 1.512(3) . ?
C5 H5 0.9300 . ?
C5 C8 1.389(2) . ?
C5 C15 1.367(3) . ?
C6 C8 1.4117(19) . ?
C6 C13 1.3982(19) . ?
C6 C22 1.4273(19) . ?
C13 H13 0.9300 . ?
C13 C35 1.379(2) . ?
C15 H15 0.9300 . ?
C15 C35 1.386(3) . ?
C16 C19 1.4042(19) . ?
C16 C34 1.398(2) . ?
C19 H19 0.9300 . ?
C22 C32 1.3566(18) . ?
C26 H26 0.9300 . ?
C26 C30 1.382(2) . ?
C26 C34 1.379(2) . ?
C27 H27A 0.9700 . ?
C27 H27B 0.9700 . ?
C27 C36 1.515(2) . ?
C30 H30 0.9300 . ?
C32 H32 0.9300 . ?
C34 H34 0.9300 . ?
C35 H35 0.9300 . ?
C36 H36A 0.9700 . ?
C36 H36B 0.9700 . ?
N3 H3A 0.80(2) . ?
N3 C9 1.362(2) . ?
N3 C20 1.372(2) . ?
N4 C7 1.4488(19) . ?
N4 C10 1.3764(18) . ?
N4 C12 1.4711(18) . ?
C2 H2A 0.9300 . ?
C2 C17 1.374(3) . ?
C2 C31 1.366(3) . ?
C7 H7B 0.9700 . ?
C7 H7A 0.9700 . ?
C7 C25 1.507(2) . ?
C9 C18 1.397(2) . ?
C9 C31 1.400(2) . ?
C10 C11 1.3978(19) . ?
C10 C24 1.392(2) . ?
C11 H11 0.9300 . ?
C11 C33 1.378(2) . ?
C12 H12 0.9800 . ?
C12 C14 1.495(2) . ?
C12 C23 1.526(2) . ?
C14 C18 1.4358(19) . ?
C14 C20 1.353(2) . ?
C17 H17 0.9300 . ?
C17 C28 1.372(3) . ?
C18 C28 1.397(2) . ?
C20 H20 0.9300 . ?
C21 H21 0.9300 . ?
C21 C24 1.371(2) . ?
C21 C29 1.374(3) . ?
C23 H23A 0.9700 . ?
C23 H23B 0.9700 . ?
C23 C25 1.514(3) . ?
C24 H24 0.9300 . ?
C25 H25A 0.9700 . ?
C25 H25B 0.9700 . ?
C28 H28 0.9300 . ?
C29 H29 0.9300 . ?
C29 C33 1.373(3) . ?
C31 H31 0.9300 . ?
C33 H33 0.9300 . ?

loop_
_geom_torsion_atom_site_label_1
_geom_torsion_atom_site_label_2
_geom_torsion_atom_site_label_3
_geom_torsion_atom_site_label_4
_geom_torsion
_geom_torsion_site_symmetry_1
_geom_torsion_site_symmetry_2
_geom_torsion_site_symmetry_3
_geom_torsion_site_symmetry_4
_geom_torsion_publ_flag
N1 C1 C4 C27 30.84(14) . . . . ?
N1 C1 C22 C6 174.01(13) . . . . ?
N1 C1 C22 C32 -7.3(2) . . . . ?
N1 C16 C19 C3 178.85(12) . . . . ?
N1 C16 C34 C26 -178.12(12) . . . . ?
C1 N1 C16 C19 -166.14(12) . . . . ?
C1 N1 C16 C34 14.45(18) . . . . ?
C1 N1 C36 C27 -13.03(16) . . . . ?
C1 C4 C27 C36 -39.13(15) . . . . ?
C1 C22 C32 N2 -178.39(14) . . . . ?
C4 C1 C22 C6 -70.19(19) . . . . ?
C4 C1 C22 C32 108.47(17) . . . . ?
C4 C27 C36 N1 31.93(15) . . . . ?
C5 C15 C35 C13 2.3(3) . . . . ?
C6 C13 C35 C15 -1.2(3) . . . . ?
C6 C22 C32 N2 0.47(17) . . . . ?
C8 N2 C32 C22 0.19(18) . . . . ?
C8 C5 C15 C35 -0.8(3) . . . . ?
C8 C6 C13 C35 -1.1(2) . . . . ?
C8 C6 C22 C1 177.97(13) . . . . ?
C8 C6 C22 C32 -0.93(16) . . . . ?
C13 C6 C8 N2 -178.60(13) . . . . ?
C13 C6 C8 C5 2.7(2) . . . . ?
C13 C6 C22 C1 -2.5(3) . . . . ?
C13 C6 C22 C32 178.63(16) . . . . ?
C15 C5 C8 N2 179.90(16) . . . . ?
C15 C5 C8 C6 -1.7(2) . . . . ?
C16 N1 C1 C4 150.85(12) . . . . ?
C16 N1 C1 C22 -87.05(15) . . . . ?
C16 N1 C36 C27 -174.91(12) . . . . ?
C19 C3 C30 C26 0.7(2) . . . . ?
C19 C16 C34 C26 2.45(18) . . . . ?
C22 C1 C4 C27 -90.73(15) . . . . ?
C22 C6 C8 N2 1.05(15) . . . . ?
C22 C6 C8 C5 -177.67(14) . . . . ?
C22 C6 C13 C35 179.32(16) . . . . ?
C30 C3 C19 C16 0.2(2) . . . . ?
C30 C26 C34 C16 -1.7(2) . . . . ?
C32 N2 C8 C5 177.80(16) . . . . ?
C32 N2 C8 C6 -0.78(16) . . . . ?
C34 C16 C19 C3 -1.71(18) . . . . ?
C34 C26 C30 C3 0.1(2) . . . . ?
C36 N1 C1 C4 -11.08(14) . . . . ?
C36 N1 C1 C22 111.02(14) . . . . ?
C36 N1 C16 C19 -6.15(19) . . . . ?
C36 N1 C16 C34 174.44(12) . . . . ?
N3 C9 C18 C14 -1.70(16) . . . . ?
N3 C9 C18 C28 179.92(14) . . . . ?
N3 C9 C31 C2 179.15(17) . . . . ?
N4 C7 C25 C23 31.57(18) . . . . ?
N4 C10 C11 C33 -178.66(16) . . . . ?
N4 C10 C24 C21 178.48(16) . . . . ?
N4 C12 C14 C18 172.96(12) . . . . ?
N4 C12 C14 C20 -6.3(2) . . . . ?
N4 C12 C23 C25 29.69(17) . . . . ?
C2 C17 C28 C18 0.3(3) . . . . ?
C7 N4 C10 C11 -4.8(2) . . . . ?
C7 N4 C10 C24 177.40(15) . . . . ?
C7 N4 C12 C14 111.64(15) . . . . ?
C7 N4 C12 C23 -10.32(18) . . . . ?
C9 N3 C20 C14 -2.14(19) . . . . ?
C9 C18 C28 C17 1.0(2) . . . . ?
C10 N4 C7 C25 -173.72(15) . . . . ?
C10 N4 C12 C14 -88.40(18) . . . . ?
C10 N4 C12 C23 149.65(15) . . . . ?
C10 C11 C33 C29 0.1(3) . . . . ?
C11 C10 C24 C21 0.6(2) . . . . ?
C12 N4 C7 C25 -13.33(19) . . . . ?
C12 N4 C10 C11 -162.83(15) . . . . ?
C12 N4 C10 C24 19.3(2) . . . . ?
C12 C14 C18 C9 -178.96(13) . . . . ?
C12 C14 C18 C28 -0.9(3) . . . . ?
C12 C14 C20 N3 -179.62(14) . . . . ?
C12 C23 C25 C7 -38.13(17) . . . . ?
C14 C12 C23 C25 -92.39(15) . . . . ?
C14 C18 C28 C17 -176.80(17) . . . . ?
C17 C2 C31 C9 -0.2(3) . . . . ?
C18 C9 C31 C2 1.7(2) . . . . ?
C18 C14 C20 N3 1.01(17) . . . . ?
C20 N3 C9 C18 2.34(17) . . . . ?
C20 N3 C9 C31 -175.42(16) . . . . ?
C20 C14 C18 C9 0.43(16) . . . . ?
C20 C14 C18 C28 178.45(16) . . . . ?
C21 C29 C33 C11 0.7(3) . . . . ?
C23 C12 C14 C18 -70.90(18) . . . . ?
C23 C12 C14 C20 109.85(17) . . . . ?
C24 C10 C11 C33 -0.7(2) . . . . ?
C24 C21 C29 C33 -0.9(3) . . . . ?
C29 C21 C24 C10 0.2(3) . . . . ?
C31 C2 C17 C28 -0.7(3) . . . . ?
C31 C9 C18 C14 176.29(13) . . . . ?
C31 C9 C18 C28 -2.1(2) . . . . ?
